data_1537318
loop_
_publ_author_name
'Fuess, H.'
'Will, G.'

_publ_section_title
;
 Bestimmung der Kristallstruktur der Selenate M Se O4 (M = Mn, Co, ni)
 durch Roentgen- und Neutronenbeugung
;
_journal_name_full 'Zeitschrift fuer Anorganische und Allgemeine Chemie'
_journal_page_first 125
_journal_page_last 137
_journal_volume 358
_journal_year 1968
_chemical_formula_sum 'Co O4 Se'
_chemical_name_systematic 'Co (Se O4)'
_space_group_IT_number 62
_symmetry_space_group_name_Hall '-P 2c 2ab'
_symmetry_space_group_name_H-M 'P b n m'
_cell_angle_alpha 90
_cell_angle_beta 90
_cell_angle_gamma 90
_cell_formula_units_Z 4
_cell_length_a 4.891
_cell_length_b 9.047
_cell_length_c 6.75
_cell_volume 298.680
_citation_journal_id_ASTM ZAACAB
_cod_data_source_file Fuess_ZAACAB_1968_907.cif
_cod_data_source_block Co1O4Se1
_cod_original_cell_volume 298.6799
_cod_original_sg_symbol_Hall '-P 2ac 2n (z,x,y)'
_cod_original_formula_sum 'Co1 O4 Se1'
_cod_database_code 1537318

loop_
_symmetry_equiv_pos_as_xyz
x,y,z
x+1/2,-y+1/2,-z
-x+1/2,y+1/2,-z+1/2
-x,-y,z+1/2
-x,-y,-z
-x-1/2,y-1/2,z
x-1/2,-y-1/2,z-1/2
x,y,-z-1/2

loop_
_atom_site_label
_atom_site_type_symbol
_atom_site_fract_x
_atom_site_fract_y
_atom_site_fract_z
_atom_site_occupancy
_atom_site_U_iso_or_equiv
O3 O-2 0.333 0.126 0.038 1 0.0
Co1 Co+2 0 0 0 1 0.0
O1 O-2 0.772 0.13 0.25 1 0.0
Se1 Se+6 0.425 0.173 0.25 1 0.0
O2 O-2 0.459 0.369 0.25 1 0.0
